data_4134656
loop_
_publ_author_name
'Chen, Xu-Lang'
'Shen, Yun-Jia'
'Gao, Chao'
'Yang, Jian'
'Sun, Xin'
'Zhang, Xin'
'Yang, Yu-Dong'
'Wei, Gong-Ping'
'Xiang, Jun-Feng'
'Sessler, Jonathan L.'
'Gong, Han-Yuan'

_publ_section_title
;
 Regulating the Structures of Self-Assembled Mechanically Interlocked
 Moleculecular Constructs via Dianion Precursor Substituent Effects.
;
_journal_name_full 'Journal of the American Chemical Society'
_journal_paper_doi 10.1021/jacs.9b13473
_journal_year 2020
_chemical_formula_sum 'C102 H99 Br16 Eu4 N10 O56.5'
_chemical_formula_weight 4255.31
_space_group_crystal_system triclinic
_space_group_IT_number 2
_space_group_name_Hall '-P 1'
_space_group_name_H-M_alt 'P -1'
_atom_sites_solution_hydrogens geom
_audit_creation_method SHELXL-2018/3
_cell_angle_alpha 84.418(4)
_cell_angle_beta 67.062(5)
_cell_angle_gamma 84.129(4)
_cell_formula_units_Z 1
_cell_length_a 14.0288(8)
_cell_length_b 14.7086(8)
_cell_length_c 17.4117(8)
_cell_measurement_reflns_used 11543
_cell_measurement_temperature 100.01(10)
_cell_measurement_theta_max 25.000
_cell_measurement_theta_min 3.364
_cell_volume 3284.9(3)
_computing_cell_refinement 'CrysAlisPro 1.171.39.46e (Rigaku OD, 2018)'
_computing_data_collection 'CrysAlisPro 1.171.39.46e (Rigaku OD, 2018)'
_computing_data_reduction 'CrysAlisPro 1.171.39.46e (Rigaku OD, 2018)'
_computing_structure_refinement 'SHELXL-2018/3 (Sheldrick, 2018)'
_computing_structure_solution 'SHELXT 2014/5 (Sheldrick, 2014)'
_diffrn_ambient_temperature 100.01(10)
_diffrn_detector_area_resol_mean 5.3127
_diffrn_measured_fraction_theta_full 0.997
_diffrn_measured_fraction_theta_max 0.997
_diffrn_measurement_device_type 'SuperNova, Dual, Cu at home/near, AtlasS2'
_diffrn_measurement_method '\w scans'
_diffrn_radiation_type MoK\a
_diffrn_radiation_wavelength 0.71073
_diffrn_reflns_av_R_equivalents 0.0600
_diffrn_reflns_av_unetI/netI 0.0913
_diffrn_reflns_Laue_measured_fraction_full 0.997
_diffrn_reflns_Laue_measured_fraction_max 0.997
_diffrn_reflns_limit_h_max 16
_diffrn_reflns_limit_h_min -15
_diffrn_reflns_limit_k_max 17
_diffrn_reflns_limit_k_min -17
_diffrn_reflns_limit_l_max 20
_diffrn_reflns_limit_l_min -18
_diffrn_reflns_number 27775
_diffrn_reflns_point_group_measured_fraction_full 0.997
_diffrn_reflns_point_group_measured_fraction_max 0.997
_diffrn_reflns_theta_full 25.000
_diffrn_reflns_theta_max 25.000
_diffrn_reflns_theta_min 3.364
_exptl_absorpt_coefficient_mu 6.846
_exptl_absorpt_correction_T_max 1.00000
_exptl_absorpt_correction_T_min 0.91152
_exptl_absorpt_correction_type multi-scan
_exptl_crystal_colour colourless
_exptl_crystal_density_diffrn 2.151
_exptl_crystal_description block
_exptl_crystal_F_000 2045
_exptl_crystal_size_max 0.060
_exptl_crystal_size_mid 0.030
_exptl_crystal_size_min 0.010
_refine_diff_density_max 4.118
_refine_diff_density_min -2.359
_refine_diff_density_rms 0.228
_refine_ls_extinction_method none
_refine_ls_goodness_of_fit_ref 1.031
_refine_ls_hydrogen_treatment constr
_refine_ls_matrix_type full
_refine_ls_number_parameters 772
_refine_ls_number_reflns 11543
_refine_ls_number_restraints 323
_refine_ls_restrained_S_all 1.022
_refine_ls_R_factor_all 0.0959
_refine_ls_R_factor_gt 0.0648
_refine_ls_shift/su_max 0.000
_refine_ls_shift/su_mean 0.000
_refine_ls_structure_factor_coef Fsqd
_refine_ls_weighting_details 'w=1/[\s^2^(Fo^2^)+(0.1000P)^2^+15.0000P] where P=(Fo^2^+2Fc^2^)/3'
_refine_ls_weighting_scheme calc
_refine_ls_wR_factor_gt 0.1657
_refine_ls_wR_factor_ref 0.1860
_reflns_Friedel_coverage 0.000
_reflns_number_gt 8214
_reflns_number_total 11543
_reflns_threshold_expression 'I > 2\s(I)'
_cod_data_source_file ja9b13473_si_024.cif
_cod_data_source_block D_SQ
_cod_original_formula_sum 'C102 H99 Br16 Eu4 N10 O56.50'
_cod_database_code 4134656
_shelx_shelxl_version_number 2018/3
_shelx_space_group_comment
;
The symmetry employed for this shelxl refinement is uniquely defined
by the following loop, which should always be used as a source of
symmetry information in preference to the above space-group names.
They are only intended as comments.
;

loop_
_space_group_symop_operation_xyz
'x, y, z'
'-x, -y, -z'

loop_
_atom_site_label
_atom_site_type_symbol
_atom_site_fract_x
_atom_site_fract_y
_atom_site_fract_z
_atom_site_U_iso_or_equiv
_atom_site_adp_type
_atom_site_occupancy
_atom_site_site_symmetry_order
_atom_site_calc_flag
_atom_site_refinement_flags_posn
_atom_site_refinement_flags_adp
_atom_site_refinement_flags_occupancy
_atom_site_disorder_assembly
_atom_site_disorder_group
Br1 Br 0.35941(9) 0.34664(8) 0.61068(7) 0.0297(3) Uani 1 1 d . . . . .
Br2 Br 0.53561(9) 0.55742(8) 0.23807(7) 0.0304(3) Uani 1 1 d . . . . .
Br3 Br 0.82397(10) 0.60989(8) 0.15321(8) 0.0331(3) Uani 1 1 d . . . . .
Br4 Br 1.1621(3) 0.6233(3) 0.4006(3) 0.0417(10) Uani 0.5 1 d D U P A 1
Br4A Br 1.1918(4) 0.6582(3) 0.3788(3) 0.0416(10) Uani 0.5 1 d D U P B 2
Br5 Br 0.36853(10) 0.34724(9) -0.03344(8) 0.0345(3) Uani 1 1 d . . . . .
Br6 Br 1.06211(9) 0.17036(8) -0.11851(8) 0.0298(3) Uani 1 1 d . . . . .
Br7 Br 0.84840(11) -0.21943(8) -0.06673(9) 0.0405(4) Uani 1 1 d . . . . .
Br8 Br 0.70779(18) -0.08189(14) 0.35085(16) 0.1022(9) Uani 1 1 d D . . . .
O1 O 0.6597(6) 0.3054(5) 0.2930(5) 0.0222(17) Uani 1 1 d . . . . .
O1W O 0.8707(11) 0.1895(11) 0.4244(9) 0.102(5) Uani 1 1 d . . . . .
O2 O 0.5498(6) 0.3335(6) 0.2306(5) 0.0279(19) Uani 1 1 d . . . . .
O2WA O 0.7160(11) 0.1583(6) 0.3875(6) 0.069(4) Uani 1 1 d . . . . .
O2W O 0.5433(7) 0.1452(6) 0.1691(7) 0.055(3) Uani 1 1 d . . . . .
O3 O 0.2729(6) 0.5443(5) 0.6339(5) 0.0263(19) Uani 1 1 d . . . . .
O3W O 0.281(3) -0.112(2) 0.4639(16) 0.108(11) Uani 0.5 1 d . . P . .
O4 O 0.3072(6) 0.6568(5) 0.5357(5) 0.0274(19) Uani 1 1 d . . . . .
O4W O 1.2838(15) 1.0145(12) 0.1629(15) 0.056(6) Uani 0.5 1 d . . P . .
O5 O 0.7848(6) 0.3564(5) 0.1183(5) 0.0222(17) Uani 1 1 d . . . . .
O5W O 1.1453(9) 1.1220(7) 0.2777(7) 0.061(3) Uani 1 1 d . . . . .
O6 O 0.8673(6) 0.3832(5) 0.2018(5) 0.0214(17) Uani 1 1 d . . . . .
O6W O 0.9027(7) 0.5714(6) 0.3239(6) 0.043(2) Uani 1 1 d . . . . .
O7 O 0.9284(7) 0.3778(6) 0.3600(6) 0.047(3) Uani 1 1 d D . . . .
O8 O 0.9803(15) 0.2672(11) 0.4398(12) 0.048(2) Uani 0.5 1 d D U P A 1
O8A O 1.0248(14) 0.2927(12) 0.4213(12) 0.048(2) Uani 0.5 1 d D U P B 2
O9 O 0.6330(5) 0.2919(5) 0.0549(4) 0.0214(17) Uani 1 1 d . . . . .
O10 O 0.4693(7) 0.2580(6) 0.0835(6) 0.038(2) Uani 1 1 d . . . . .
O11 O 0.8496(6) 0.1926(5) 0.0257(5) 0.0272(19) Uani 1 1 d . . . . .
O12 O 0.7595(6) 0.0772(5) 0.0923(5) 0.034(2) Uani 1 1 d . . . . .
O13 O 1.0322(6) -0.2012(5) -0.2457(5) 0.0280(19) Uani 1 1 d . . . . .
O14 O 1.1636(6) -0.1866(5) -0.2091(5) 0.0209(17) Uani 1 1 d . . . . .
O15 O 0.6274(6) 0.1189(5) 0.2911(5) 0.034(2) Uani 1 1 d D . . . .
O16 O 0.4633(15) 0.0972(19) 0.3106(17) 0.107(4) Uani 0.5 1 d D U P C 1
O16A O 0.4483(12) 0.137(2) 0.3564(16) 0.107(4) Uani 0.5 1 d D U P D 2
N1 N 0.7450(7) 0.7182(7) 0.6404(6) 0.029(2) Uani 1 1 d . . . . .
N2 N 0.8352(9) 0.7744(7) 0.5168(6) 0.039(3) Uani 1 1 d . . . . .
N3 N 0.9606(8) 0.7913(7) 0.3827(6) 0.034(3) Uani 1 1 d . . . . .
N4 N 1.0861(8) 0.7938(7) 0.2503(6) 0.032(2) Uani 1 1 d . . . . .
N5 N 1.1399(8) 0.6924(8) 0.1608(6) 0.038(3) Uani 1 1 d . . . . .
C1 C 0.7957(11) 0.7886(10) 0.5985(8) 0.045(4) Uani 1 1 d . . . . .
H1A H 0.803140 0.840357 0.621747 0.054 Uiso 1 1 calc R U . . .
C2 C 0.7534(8) 0.6557(8) 0.5838(8) 0.027(3) Uani 1 1 d . . . . .
H2A H 0.725478 0.598886 0.596861 0.033 Uiso 1 1 calc R U . . .
C3 C 0.8074(9) 0.6898(8) 0.5079(7) 0.027(3) Uani 1 1 d . . . . .
H3A H 0.823642 0.662176 0.458118 0.033 Uiso 1 1 calc R U . . .
C4 C 0.9022(12) 0.8325(10) 0.4524(9) 0.046(4) Uani 1 1 d . . . . .
C5 C 0.9039(17) 0.9231(11) 0.4640(11) 0.082(7) Uani 1 1 d . . . . .
H5A H 0.861528 0.948266 0.514088 0.099 Uiso 1 1 calc R U . . .
C6 C 0.9690(16) 0.9747(11) 0.4005(11) 0.081(7) Uani 1 1 d . . . . .
H6A H 0.971519 1.036750 0.405456 0.098 Uiso 1 1 calc R U . . .
C7 C 1.0335(14) 0.9324(11) 0.3260(10) 0.059(5) Uani 1 1 d . . . . .
H7A H 1.078811 0.965502 0.280473 0.071 Uiso 1 1 calc R U . . .
C8 C 1.0257(11) 0.8404(9) 0.3242(9) 0.040(3) Uani 1 1 d . . . . .
C9 C 1.0666(10) 0.7140(9) 0.2352(8) 0.034(3) Uani 1 1 d . . . . .
H9A H 1.012525 0.678796 0.269338 0.041 Uiso 1 1 calc R U . . .
C10 C 1.1733(10) 0.8250(9) 0.1844(8) 0.036(3) Uani 1 1 d . . . . .
H10A H 1.202322 0.880610 0.178833 0.043 Uiso 1 1 calc R U . . .
C11 C 1.2062(10) 0.7597(10) 0.1317(8) 0.041(4) Uani 1 1 d . . . . .
H11A H 1.265215 0.759815 0.082555 0.050 Uiso 1 1 calc R U . . .
C12 C 1.1432(11) 0.6051(9) 0.1224(9) 0.044(4) Uani 1 1 d . . . . .
H12A H 1.073431 0.593822 0.128880 0.053 Uiso 1 1 calc R U . . .
H12B H 1.185061 0.611349 0.063066 0.053 Uiso 1 1 calc R U . . .
C13 C 1.1864(10) 0.5258(9) 0.1605(7) 0.032(3) Uani 1 1 d . . . . .
C14 C 1.2764(10) 0.5280(9) 0.1756(8) 0.035(3) Uani 1 1 d . . . . .
H14A H 1.310703 0.581707 0.161900 0.042 Uiso 1 1 calc R U . . .
C15 C 1.3158(9) 0.4543(8) 0.2096(7) 0.028(2) Uani 1 1 d . . . . .
H15A H 1.376415 0.457968 0.218574 0.034 Uiso 1 1 calc R U . . .
C16 C 1.2649(9) 0.3718(8) 0.2314(7) 0.028(2) Uani 1 1 d . . . . .
C17 C 1.1727(9) 0.3676(9) 0.2176(7) 0.033(3) Uani 1 1 d . . . . .
H17A H 1.137556 0.314277 0.232171 0.040 Uiso 1 1 calc R U . . .
C18 C 1.1350(9) 0.4454(9) 0.1815(7) 0.033(3) Uani 1 1 d . . . . .
H18A H 1.074853 0.443092 0.171464 0.040 Uiso 1 1 calc R U . . .
C19 C 1.3070(10) 0.2902(8) 0.2685(8) 0.031(3) Uani 1 1 d . . . . .
H19A H 1.298394 0.235577 0.245467 0.037 Uiso 1 1 calc R U . . .
H19B H 1.380623 0.294667 0.253515 0.037 Uiso 1 1 calc R U . . .
C20 C 0.5763(8) 0.3456(8) 0.2890(7) 0.0215(18) Uani 1 1 d . . . . .
C21 C 0.5089(8) 0.4048(7) 0.3590(7) 0.019(2) Uani 1 1 d . . . . .
C22 C 0.4699(8) 0.3635(8) 0.4398(7) 0.021(3) Uani 1 1 d . . . . .
H22A H 0.487234 0.301979 0.449728 0.026 Uiso 1 1 calc R U . . .
C23 C 0.4053(8) 0.4151(7) 0.5045(7) 0.019(2) Uani 1 1 d . . . . .
C24 C 0.3787(8) 0.5080(8) 0.4930(7) 0.022(3) Uani 1 1 d . . . . .
C25 C 0.4166(8) 0.5457(8) 0.4120(7) 0.023(3) Uani 1 1 d . . . . .
H25A H 0.398514 0.606964 0.401657 0.028 Uiso 1 1 calc R U . . .
C26 C 0.4807(9) 0.4952(7) 0.3455(6) 0.021(2) Uani 1 1 d . . . . .
C27 C 0.3140(8) 0.5708(8) 0.5597(7) 0.0215(18) Uani 1 1 d . . . . .
C28 C 0.8500(9) 0.3941(7) 0.1361(7) 0.025(3) Uani 1 1 d . . . . .
C29 C 0.9249(9) 0.4528(8) 0.0657(7) 0.025(3) Uani 1 1 d . . . . .
C30 C 0.9273(9) 0.5450(8) 0.0648(8) 0.029(3) Uani 1 1 d . . . . .
C31 C 0.9966(8) 0.5945(7) 0.0047(7) 0.020(2) Uani 1 1 d . . . . .
H31A H 0.995255 0.657519 0.007262 0.024 Uiso 1 1 calc R U . . .
C32 C 0.9401(18) 0.3439(10) 0.4252(11) 0.048(2) Uani 0.5 1 d D U P A 1
C32A C 0.9760(18) 0.3654(10) 0.4085(14) 0.048(2) Uani 0.5 1 d D U P B 2
C33 C 0.9626(18) 0.4161(13) 0.4730(11) 0.048(2) Uani 0.5 1 d D U P A 1
C33A C 0.9909(17) 0.4469(13) 0.4497(12) 0.048(2) Uani 0.5 1 d D U P B 2
C34 C 1.036(2) 0.4768(16) 0.4244(14) 0.048(2) Uani 0.5 1 d D U P A 1
H34A H 1.069695 0.472159 0.367035 0.058 Uiso 0.5 1 calc R U P A 1
C34A C 1.063(2) 0.5094(16) 0.4042(15) 0.048(2) Uani 0.5 1 d D U P B 2
H34B H 1.096802 0.505585 0.346746 0.058 Uiso 0.5 1 calc R U P B 2
C35 C 1.0561(19) 0.5452(16) 0.4651(12) 0.048(2) Uani 0.5 1 d D U P A 1
C35A C 1.0863(19) 0.5782(16) 0.4430(13) 0.048(2) Uani 0.5 1 d D U P B 2
C36 C 0.5423(9) 0.3111(8) 0.0573(7) 0.025(3) Uani 1 1 d . . . . .
C37 C 0.5193(8) 0.4074(7) 0.0242(7) 0.018(2) Uani 1 1 d . . . . .
C38 C 0.4468(8) 0.4319(8) -0.0117(7) 0.0209(17) Uani 1 1 d . . . . .
C39 C 0.4284(8) 0.5240(8) -0.0346(6) 0.0209(17) Uani 1 1 d . . . . .
H39A H 0.378904 0.539090 -0.057825 0.025 Uiso 1 1 calc R U . . .
C40 C 0.8315(9) 0.1113(8) 0.0312(8) 0.028(3) Uani 1 1 d . . . . .
C41 C 0.8977(8) 0.0441(7) -0.0332(7) 0.019(2) Uani 1 1 d . . . . .
C42 C 0.9952(9) 0.0592(7) -0.0986(7) 0.025(3) Uani 1 1 d . . . . .
C43 C 1.0522(9) -0.0098(8) -0.1521(7) 0.026(3) Uani 1 1 d . . . . .
H43A H 1.117875 0.000194 -0.192334 0.032 Uiso 1 1 calc R U . . .
C44 C 1.0091(8) -0.0939(7) -0.1442(7) 0.020(2) Uani 1 1 d . . . . .
C45 C 0.9120(9) -0.1071(8) -0.0831(8) 0.027(3) Uani 1 1 d . . . . .
C46 C 0.8569(9) -0.0394(8) -0.0283(7) 0.024(3) Uani 1 1 d . . . . .
H46A H 0.791677 -0.050356 0.012078 0.029 Uiso 1 1 calc R U . . .
C47 C 1.0708(8) -0.1635(7) -0.2029(7) 0.018(2) Uani 1 1 d . . . . .
C48 C 0.5436(13) 0.080(2) 0.3282(14) 0.107(4) Uani 0.5 1 d D U P C 1
C48A C 0.5397(11) 0.104(2) 0.3482(14) 0.107(4) Uani 0.5 1 d D U P D 2
C49 C 0.5876(13) -0.0295(12) 0.4355(8) 0.107(4) Uani 1 1 d D . . . .
C50 C 0.5222(16) 0.0392(19) 0.4159(11) 0.107(4) Uani 0.5 1 d D U P C 1
C51 C 0.433(3) 0.071(3) 0.4816(16) 0.107(4) Uani 0.5 1 d D U P C 1
H51A H 0.388724 0.118060 0.471998 0.128 Uiso 0.5 1 calc R U P C 1
C50A C 0.5405(19) 0.0579(14) 0.4301(10) 0.107(4) Uani 0.5 1 d D U P D 2
C51A C 0.449(3) 0.078(3) 0.5005(15) 0.107(4) Uani 0.5 1 d D U P D 2
H51B H 0.412140 0.133432 0.497478 0.128 Uiso 0.5 1 calc R U P D 2
Eu1 Eu 0.80829(4) 0.29558(4) 0.32952(3) 0.01925(17) Uani 1 1 d . . . . .
Eu2 Eu 0.69533(4) 0.21987(3) 0.15925(3) 0.01456(16) Uani 1 1 d . . . . .

loop_
_atom_site_aniso_label
_atom_site_aniso_U_11
_atom_site_aniso_U_22
_atom_site_aniso_U_33
_atom_site_aniso_U_23
_atom_site_aniso_U_13
_atom_site_aniso_U_12
Br1 0.0339(7) 0.0324(6) 0.0177(6) -0.0047(5) -0.0042(5) -0.0001(5)
Br2 0.0343(7) 0.0343(7) 0.0169(6) -0.0055(5) -0.0021(5) -0.0056(5)
Br3 0.0342(7) 0.0283(6) 0.0264(7) -0.0085(5) 0.0014(6) -0.0032(5)
Br4 0.029(2) 0.065(3) 0.031(2) -0.010(2) -0.0109(18) -0.0004(18)
Br4A 0.044(3) 0.044(2) 0.039(3) -0.0040(18) -0.019(2) 0.0061(17)
Br5 0.0380(7) 0.0406(7) 0.0323(8) 0.0059(6) -0.0203(6) -0.0160(6)
Br6 0.0336(7) 0.0226(6) 0.0294(7) -0.0042(5) -0.0066(6) -0.0046(5)
Br7 0.0451(8) 0.0301(7) 0.0375(8) -0.0155(6) -0.0012(6) -0.0117(6)
Br8 0.0839(15) 0.0601(12) 0.1091(19) 0.0043(11) 0.0204(13) -0.0123(11)
O1 0.024(4) 0.020(4) 0.019(4) -0.011(3) -0.003(3) 0.005(3)
O1W 0.076(9) 0.129(12) 0.084(11) 0.024(9) -0.027(8) 0.025(9)
O2 0.017(4) 0.046(5) 0.022(5) -0.020(4) -0.008(4) 0.010(4)
O2WA 0.150(12) 0.023(5) 0.033(6) 0.007(4) -0.029(7) -0.030(6)
O2W 0.041(6) 0.038(5) 0.093(9) 0.021(5) -0.037(6) -0.018(4)
O3 0.024(4) 0.031(4) 0.021(5) -0.017(4) -0.003(4) 0.003(3)
O3W 0.14(3) 0.12(2) 0.039(16) -0.003(15) -0.023(16) 0.03(2)
O4 0.030(5) 0.028(4) 0.021(5) -0.006(3) -0.007(4) 0.007(4)
O4W 0.050(12) 0.033(10) 0.102(18) -0.032(11) -0.046(13) 0.018(9)
O5 0.028(4) 0.020(4) 0.018(4) 0.002(3) -0.007(4) -0.013(3)
O5W 0.078(8) 0.048(6) 0.072(8) 0.012(6) -0.044(7) -0.024(6)
O6 0.027(4) 0.024(4) 0.012(4) -0.003(3) -0.004(3) -0.006(3)
O6W 0.034(5) 0.051(6) 0.039(6) -0.001(5) -0.008(4) -0.006(4)
O7 0.031(5) 0.073(7) 0.046(6) -0.037(5) -0.021(5) 0.009(5)
O8 0.037(5) 0.066(5) 0.039(5) -0.023(4) -0.011(4) 0.008(3)
O8A 0.037(5) 0.066(5) 0.039(5) -0.023(4) -0.011(4) 0.008(3)
O9 0.015(4) 0.032(4) 0.013(4) -0.004(3) 0.000(3) -0.001(3)
O10 0.037(5) 0.039(5) 0.037(6) 0.008(4) -0.015(4) -0.013(4)
O11 0.037(5) 0.016(4) 0.024(5) -0.005(3) -0.008(4) 0.007(3)
O12 0.033(5) 0.027(4) 0.030(5) -0.015(4) 0.004(4) -0.002(4)
O13 0.022(4) 0.038(5) 0.024(5) -0.019(4) -0.006(4) 0.003(4)
O14 0.024(4) 0.018(4) 0.017(4) -0.011(3) -0.004(3) 0.002(3)
O15 0.040(5) 0.026(4) 0.028(5) 0.009(4) -0.004(4) -0.013(4)
O16 0.155(8) 0.078(6) 0.088(7) 0.030(6) -0.059(6) 0.007(6)
O16A 0.155(8) 0.078(6) 0.088(7) 0.030(6) -0.059(6) 0.007(6)
N1 0.023(5) 0.036(6) 0.023(6) 0.000(5) -0.002(4) -0.004(5)
N2 0.064(8) 0.032(6) 0.012(6) 0.005(4) -0.002(5) -0.014(5)
N3 0.043(7) 0.036(6) 0.013(6) 0.000(5) -0.002(5) -0.005(5)
N4 0.040(6) 0.028(6) 0.021(6) 0.005(4) -0.008(5) 0.003(5)
N5 0.034(6) 0.053(7) 0.016(6) 0.000(5) 0.000(5) 0.003(5)
C1 0.054(9) 0.048(9) 0.025(8) -0.021(7) -0.004(7) -0.002(7)
C2 0.016(6) 0.037(7) 0.033(8) -0.011(6) -0.011(5) -0.002(5)
C3 0.035(7) 0.030(6) 0.019(7) -0.004(5) -0.012(6) -0.007(5)
C4 0.054(9) 0.044(8) 0.026(8) -0.007(6) 0.004(7) -0.013(7)
C5 0.123(17) 0.049(10) 0.040(10) -0.019(8) 0.018(10) -0.036(11)
C6 0.117(16) 0.045(10) 0.055(12) -0.016(8) 0.007(11) -0.035(10)
C7 0.075(12) 0.058(10) 0.032(9) 0.003(7) -0.002(8) -0.030(9)
C8 0.041(8) 0.041(8) 0.033(8) 0.001(6) -0.007(7) -0.006(6)
C9 0.030(7) 0.038(7) 0.019(7) 0.000(5) 0.003(6) 0.005(6)
C10 0.035(8) 0.040(7) 0.029(8) 0.010(6) -0.012(6) 0.003(6)
C11 0.030(7) 0.063(9) 0.015(7) 0.007(6) 0.004(6) 0.008(7)
C12 0.044(9) 0.054(9) 0.033(8) -0.015(7) -0.014(7) 0.014(7)
C13 0.037(8) 0.040(7) 0.010(6) -0.010(5) 0.000(5) 0.006(6)
C14 0.029(7) 0.036(7) 0.028(7) -0.003(6) 0.002(6) -0.004(6)
C15 0.015(4) 0.046(5) 0.016(4) -0.008(4) 0.004(3) -0.001(4)
C16 0.015(4) 0.046(5) 0.016(4) -0.008(4) 0.004(3) -0.001(4)
C17 0.027(7) 0.047(8) 0.019(7) -0.014(6) 0.004(5) -0.016(6)
C18 0.020(6) 0.053(8) 0.019(7) -0.014(6) 0.001(5) 0.006(6)
C19 0.032(7) 0.041(7) 0.025(7) -0.011(6) -0.016(6) -0.003(6)
C20 0.012(4) 0.033(5) 0.022(5) -0.005(4) -0.006(4) -0.007(3)
C21 0.015(5) 0.028(6) 0.019(6) -0.016(5) -0.008(5) -0.002(5)
C22 0.020(6) 0.030(6) 0.013(6) -0.014(5) -0.004(5) -0.001(5)
C23 0.008(5) 0.033(6) 0.013(6) -0.004(5) -0.002(4) -0.001(4)
C24 0.013(5) 0.036(7) 0.016(6) -0.011(5) -0.001(5) -0.005(5)
C25 0.018(6) 0.024(6) 0.031(7) 0.001(5) -0.014(5) -0.001(5)
C26 0.026(6) 0.027(6) 0.007(6) -0.004(4) -0.001(5) -0.008(5)
C27 0.012(4) 0.033(5) 0.022(5) -0.005(4) -0.006(4) -0.007(3)
C28 0.029(7) 0.021(6) 0.015(7) 0.002(5) 0.002(5) -0.002(5)
C29 0.033(7) 0.026(6) 0.017(6) -0.002(5) -0.011(5) -0.008(5)
C30 0.026(7) 0.032(7) 0.028(7) -0.012(6) -0.010(6) 0.006(5)
C31 0.023(6) 0.013(5) 0.030(7) -0.003(5) -0.016(5) 0.000(4)
C32 0.037(5) 0.066(5) 0.039(5) -0.023(4) -0.011(4) 0.008(3)
C32A 0.037(5) 0.066(5) 0.039(5) -0.023(4) -0.011(4) 0.008(3)
C33 0.037(5) 0.066(5) 0.039(5) -0.023(4) -0.011(4) 0.008(3)
C33A 0.037(5) 0.066(5) 0.039(5) -0.023(4) -0.011(4) 0.008(3)
C34 0.037(5) 0.066(5) 0.039(5) -0.023(4) -0.011(4) 0.008(3)
C34A 0.037(5) 0.066(5) 0.039(5) -0.023(4) -0.011(4) 0.008(3)
C35 0.037(5) 0.066(5) 0.039(5) -0.023(4) -0.011(4) 0.008(3)
C35A 0.037(5) 0.066(5) 0.039(5) -0.023(4) -0.011(4) 0.008(3)
C36 0.027(7) 0.035(7) 0.009(6) -0.005(5) -0.002(5) -0.002(5)
C37 0.008(5) 0.033(6) 0.013(6) -0.006(5) -0.002(4) 0.000(4)
C38 0.014(4) 0.040(4) 0.008(4) -0.001(3) -0.003(3) -0.004(3)
C39 0.014(4) 0.040(4) 0.008(4) -0.001(3) -0.003(3) -0.004(3)
C40 0.017(6) 0.030(7) 0.036(8) -0.008(6) -0.007(6) 0.000(5)
C41 0.019(6) 0.026(6) 0.011(6) -0.001(5) -0.006(5) 0.002(5)
C42 0.038(7) 0.023(6) 0.023(7) 0.000(5) -0.021(6) -0.008(5)
C43 0.028(7) 0.037(7) 0.017(6) -0.007(5) -0.013(5) 0.008(5)
C44 0.019(6) 0.019(6) 0.020(6) -0.008(5) -0.004(5) 0.004(5)
C45 0.028(7) 0.030(6) 0.028(7) -0.007(5) -0.017(6) 0.003(5)
C46 0.022(6) 0.030(6) 0.025(7) -0.016(5) -0.013(5) 0.008(5)
C47 0.020(6) 0.015(5) 0.018(6) -0.013(4) -0.006(5) 0.003(4)
C48 0.155(8) 0.078(6) 0.088(7) 0.030(6) -0.059(6) 0.007(6)
C48A 0.155(8) 0.078(6) 0.088(7) 0.030(6) -0.059(6) 0.007(6)
C49 0.155(8) 0.078(6) 0.088(7) 0.030(6) -0.059(6) 0.007(6)
C50 0.155(8) 0.078(6) 0.088(7) 0.030(6) -0.059(6) 0.007(6)
C51 0.155(8) 0.078(6) 0.088(7) 0.030(6) -0.059(6) 0.007(6)
C50A 0.155(8) 0.078(6) 0.088(7) 0.030(6) -0.059(6) 0.007(6)
C51A 0.155(8) 0.078(6) 0.088(7) 0.030(6) -0.059(6) 0.007(6)
Eu1 0.0195(3) 0.0219(3) 0.0139(3) -0.0104(2) -0.0029(2) 0.0038(2)
Eu2 0.0159(3) 0.0122(3) 0.0122(3) -0.0054(2) -0.0013(2) 0.0014(2)

loop_
_atom_type_symbol
_atom_type_description
_atom_type_scat_dispersion_real
_atom_type_scat_dispersion_imag
_atom_type_scat_source
C C 0.0033 0.0016 'International Tables Vol C Tables 4.2.6.8 and 6.1.1.4'
H H 0.0000 0.0000 'International Tables Vol C Tables 4.2.6.8 and 6.1.1.4'
N N 0.0061 0.0033 'International Tables Vol C Tables 4.2.6.8 and 6.1.1.4'
O O 0.0106 0.0060 'International Tables Vol C Tables 4.2.6.8 and 6.1.1.4'
Br Br -0.2901 2.4595 'International Tables Vol C Tables 4.2.6.8 and 6.1.1.4'
Eu Eu -0.1578 3.6682 'International Tables Vol C Tables 4.2.6.8 and 6.1.1.4'

loop_
_geom_angle_atom_site_label_1
_geom_angle_atom_site_label_2
_geom_angle_atom_site_label_3
_geom_angle
_geom_angle_site_symmetry_1
_geom_angle_site_symmetry_3
_geom_angle_publ_flag
C35 Br4 C33 31.5(8) . 2_766 ?
C20 O1 Eu1 153.2(7) . . ?
C20 O1 Eu2 91.1(6) . . ?
Eu1 O1 Eu2 112.1(3) . . ?
C20 O2 Eu2 97.1(6) . . ?
C27 O3 Eu1 90.4(6) . 2_666 ?
C27 O4 Eu1 95.1(6) . 2_666 ?
C28 O5 Eu2 137.5(7) . . ?
C28 O6 Eu1 138.3(7) . . ?
C32A O7 Eu1 136.2(11) . . ?
C32 O7 Eu1 111.2(10) . . ?
C36 O9 Eu2 131.3(7) . . ?
C40 O11 Eu2 90.5(7) . . ?
C40 O12 Eu2 94.8(7) . . ?
C47 O13 Eu1 97.8(6) . 2_755 ?
C47 O14 Eu2 156.1(7) . 2_755 ?
C47 O14 Eu1 91.0(6) . 2_755 ?
Eu2 O14 Eu1 109.1(2) 2_755 2_755 ?
C48 O15 Eu2 133.2(9) . . ?
C48A O15 Eu2 136.8(8) . . ?
C1 N1 C2 107.6(10) . . ?
C1 N1 C19 124.2(11) . 2_766 ?
C2 N1 C19 128.2(10) . 2_766 ?
C1 N2 C3 107.6(11) . . ?
C1 N2 C4 125.5(12) . . ?
C3 N2 C4 126.6(11) . . ?
C8 N3 C4 116.6(11) . . ?
C9 N4 C10 109.8(11) . . ?
C9 N4 C8 124.0(11) . . ?
C10 N4 C8 126.2(11) . . ?
C9 N5 C11 109.0(11) . . ?
C9 N5 C12 122.4(12) . . ?
C11 N5 C12 128.7(11) . . ?
N1 C1 N2 109.4(12) . . ?
N1 C1 H1A 125.3 . . ?
N2 C1 H1A 125.3 . . ?
C3 C2 N1 108.8(11) . . ?
C3 C2 H2A 125.6 . . ?
N1 C2 H2A 125.6 . . ?
C2 C3 N2 106.7(10) . . ?
C2 C3 H3A 126.6 . . ?
N2 C3 H3A 126.6 . . ?
N3 C4 C5 124.6(13) . . ?
N3 C4 N2 114.5(11) . . ?
C5 C4 N2 120.8(12) . . ?
C6 C5 C4 118.0(15) . . ?
C6 C5 H5A 121.0 . . ?
C4 C5 H5A 121.0 . . ?
C5 C6 C7 118.6(14) . . ?
C5 C6 H6A 120.7 . . ?
C7 C6 H6A 120.7 . . ?
C8 C7 C6 116.9(14) . . ?
C8 C7 H7A 121.5 . . ?
C6 C7 H7A 121.5 . . ?
N3 C8 C7 125.0(13) . . ?
N3 C8 N4 114.7(11) . . ?
C7 C8 N4 120.0(13) . . ?
N4 C9 N5 106.7(12) . . ?
N4 C9 H9A 126.6 . . ?
N5 C9 H9A 126.6 . . ?
C11 C10 N4 105.8(12) . . ?
C11 C10 H10A 127.1 . . ?
N4 C10 H10A 127.1 . . ?
C10 C11 N5 108.6(11) . . ?
C10 C11 H11A 125.7 . . ?
N5 C11 H11A 125.7 . . ?
C13 C12 N5 112.5(11) . . ?
C13 C12 H12A 109.1 . . ?
N5 C12 H12A 109.1 . . ?
C13 C12 H12B 109.1 . . ?
N5 C12 H12B 109.1 . . ?
H12A C12 H12B 107.8 . . ?
C14 C13 C18 118.7(12) . . ?
C14 C13 C12 122.9(12) . . ?
C18 C13 C12 118.4(13) . . ?
C15 C14 C13 122.2(12) . . ?
C15 C14 H14A 118.9 . . ?
C13 C14 H14A 118.9 . . ?
C14 C15 C16 120.1(12) . . ?
C14 C15 H15A 120.0 . . ?
C16 C15 H15A 120.0 . . ?
C17 C16 C15 119.2(12) . . ?
C17 C16 C19 119.9(11) . . ?
C15 C16 C19 120.9(11) . . ?
C18 C17 C16 118.8(12) . . ?
C18 C17 H17A 120.6 . . ?
C16 C17 H17A 120.6 . . ?
C13 C18 C17 120.9(12) . . ?
C13 C18 H18A 119.5 . . ?
C17 C18 H18A 119.5 . . ?
N1 C19 C16 112.0(9) 2_766 . ?
N1 C19 H19A 109.2 2_766 . ?
C16 C19 H19A 109.2 . . ?
N1 C19 H19B 109.2 2_766 . ?
C16 C19 H19B 109.2 . . ?
H19A C19 H19B 107.9 . . ?
O2 C20 O1 120.9(10) . . ?
O2 C20 C21 120.9(10) . . ?
O1 C20 C21 118.2(10) . . ?
O2 C20 Eu2 57.9(5) . . ?
O1 C20 Eu2 63.0(5) . . ?
C21 C20 Eu2 175.5(8) . . ?
C26 C21 C22 119.4(9) . . ?
C26 C21 C20 122.7(10) . . ?
C22 C21 C20 117.7(10) . . ?
C23 C22 C21 119.0(10) . . ?
C23 C22 H22A 120.5 . . ?
C21 C22 H22A 120.5 . . ?
C22 C23 C24 122.7(10) . . ?
C22 C23 Br1 113.0(8) . . ?
C24 C23 Br1 124.3(8) . . ?
C25 C24 C23 116.5(9) . . ?
C25 C24 C27 116.9(10) . . ?
C23 C24 C27 126.6(10) . . ?
C24 C25 C26 122.0(10) . . ?
C24 C25 H25A 119.0 . . ?
C26 C25 H25A 119.0 . . ?
C21 C26 C25 120.3(10) . . ?
C21 C26 Br2 121.7(8) . . ?
C25 C26 Br2 117.8(8) . . ?
O3 C27 O4 121.1(10) . . ?
O3 C27 C24 122.8(10) . . ?
O4 C27 C24 116.0(10) . . ?
O3 C27 Eu1 63.7(6) . 2_666 ?
O4 C27 Eu1 57.6(5) . 2_666 ?
C24 C27 Eu1 173.3(9) . 2_666 ?
O6 C28 O5 128.4(10) . . ?
O6 C28 C29 115.2(11) . . ?
O5 C28 C29 116.1(10) . . ?
C30 C29 C31 117.5(11) . 2_765 ?
C30 C29 C28 125.0(10) . . ?
C31 C29 C28 117.5(9) 2_765 . ?
C31 C30 C29 124.1(11) . . ?
C31 C30 Br3 116.9(8) . . ?
C29 C30 Br3 119.0(9) . . ?
C30 C31 C29 118.4(10) . 2_765 ?
C30 C31 H31A 120.8 . . ?
C29 C31 H31A 120.8 2_765 . ?
O8 C32 O7 130.4(15) . . ?
O8 C32 C33 109.2(12) . . ?
O7 C32 C33 112.4(11) . . ?
O8 C32 Eu1 103.0(10) . . ?
O7 C32 Eu1 46.6(7) . . ?
C33 C32 Eu1 146.7(12) . . ?
O7 C32A O8A 126.7(13) . . ?
O7 C32A C33A 119.6(12) . . ?
O8A C32A C33A 113.2(12) . . ?
C35 C33 C34 92.6(13) 2_766 . ?
C35 C33 C32 151.5(17) 2_766 . ?
C34 C33 C32 115.6(12) . . ?
C35 C33 Br4 56.1(9) 2_766 2_766 ?
C34 C33 Br4 148.5(11) . 2_766 ?
C32 C33 Br4 95.5(10) . 2_766 ?
C34A C33A C32A 120.6(14) . . ?
C33 C34 C35 117.4(13) . . ?
C33 C34 C35 39.6(8) . 2_766 ?
C35 C34 C35 77.8(11) . 2_766 ?
C33 C34 H34A 121.3 . . ?
C35 C34 H34A 121.3 . . ?
C35 C34 H34A 160.8 2_766 . ?
C33A C34A C35A 121.3(14) . . ?
C33A C34A H34B 119.3 . . ?
C35A C34A H34B 119.3 . . ?
C33 C35 C34 150.0(11) 2_766 . ?
C33 C35 C34 47.9(11) 2_766 2_766 ?
C34 C35 C34 102.2(11) . 2_766 ?
C33 C35 Br4 92.4(12) 2_766 . ?
C34 C35 Br4 117.6(12) . . ?
C34 C35 Br4 140.2(15) 2_766 . ?
C34A C35A Br4A 119.7(12) . . ?
C33A C35A Br4A 137.7(13) 2_766 . ?
O9 C36 O10 126.2(11) . . ?
O9 C36 C37 116.6(10) . . ?
O10 C36 C37 117.2(10) . . ?
C39 C37 C38 117.4(10) 2_665 . ?
C39 C37 C36 116.8(10) 2_665 . ?
C38 C37 C36 125.7(10) . . ?
C37 C38 C39 120.0(10) . . ?
C37 C38 Br5 124.0(9) . . ?
C39 C38 Br5 116.0(8) . . ?
C37 C39 C38 122.5(10) 2_665 . ?
C37 C39 H39A 118.7 2_665 . ?
C38 C39 H39A 118.7 . . ?
O11 C40 O12 122.2(10) . . ?
O11 C40 C41 122.8(11) . . ?
O12 C40 C41 114.9(10) . . ?
O11 C40 Eu2 63.4(6) . . ?
O12 C40 Eu2 58.9(6) . . ?
C41 C40 Eu2 173.8(8) . . ?
C46 C41 C42 117.2(9) . . ?
C46 C41 C40 116.3(10) . . ?
C42 C41 C40 126.5(10) . . ?
C43 C42 C41 121.6(10) . . ?
C43 C42 Br6 114.5(9) . . ?
C41 C42 Br6 123.8(8) . . ?
C44 C43 C42 119.3(11) . . ?
C44 C43 H43A 120.3 . . ?
C42 C43 H43A 120.3 . . ?
C45 C44 C43 119.0(10) . . ?
C45 C44 C47 123.6(10) . . ?
C43 C44 C47 117.4(10) . . ?
C44 C45 C46 121.5(11) . . ?
C44 C45 Br7 121.9(8) . . ?
C46 C45 Br7 116.6(9) . . ?
C41 C46 C45 121.2(11) . . ?
C41 C46 H46A 119.4 . . ?
C45 C46 H46A 119.4 . . ?
O13 C47 O14 120.3(9) . . ?
O13 C47 C44 120.9(10) . . ?
O14 C47 C44 118.8(9) . . ?
O13 C47 Eu1 57.1(5) . 2_755 ?
O14 C47 Eu1 63.4(5) . 2_755 ?
C44 C47 Eu1 176.2(8) . 2_755 ?
O15 C48 O16 124.2(14) . . ?
O15 C48 C50 117.2(15) . . ?
O16 C48 C50 114.5(14) . . ?
O15 C48A O16A 130.8(14) . . ?
O15 C48A C50A 116.4(13) . . ?
O16A C48A C50A 111.2(12) . . ?
C51A C49 C50A 118.9(14) 2_656 . ?
C50 C49 C51 124.0(11) . 2_656 ?
C51A C49 Br8 115.4(13) 2_656 . ?
C50A C49 Br8 125.7(10) . . ?
C50 C49 Br8 121.4(10) . . ?
C51 C49 Br8 114.4(10) 2_656 . ?
C51 C50 C49 117.6(12) . . ?
C51 C50 C48 119.1(12) . . ?
C49 C50 C48 123.3(12) . . ?
C50 C51 C49 118.4(17) . 2_656 ?
C50 C51 H51A 120.8 . . ?
C49 C51 H51A 120.8 2_656 . ?
C49 C50A C51A 113.9(14) . . ?
C49 C50A C48A 122.9(15) . . ?
C51A C50A C48A 113.8(13) . . ?
C49 C51A C50A 127(2) 2_656 . ?
C49 C51A H51B 116.5 2_656 . ?
C50A C51A H51B 116.5 . . ?
O6 Eu1 O1 78.7(3) . . ?
O6 Eu1 O4 128.5(2) . 2_666 ?
O1 Eu1 O4 87.0(3) . 2_666 ?
O6 Eu1 O7 83.8(3) . . ?
O1 Eu1 O7 146.7(3) . . ?
O4 Eu1 O7 82.0(3) 2_666 . ?
O6 Eu1 O2WA 138.2(3) . . ?
O1 Eu1 O2WA 71.8(4) . . ?
O4 Eu1 O2WA 79.3(3) 2_666 . ?
O7 Eu1 O2WA 135.6(4) . . ?
O6 Eu1 O1W 142.3(4) . . ?
O1 Eu1 O1W 134.4(4) . . ?
O4 Eu1 O1W 78.5(4) 2_666 . ?
O7 Eu1 O1W 73.9(5) . . ?
O2WA Eu1 O1W 63.2(5) . . ?
O6 Eu1 O13 78.3(3) . 2_755 ?
O1 Eu1 O13 119.1(2) . 2_755 ?
O4 Eu1 O13 147.7(3) 2_666 2_755 ?
O7 Eu1 O13 84.1(3) . 2_755 ?
O2WA Eu1 O13 90.7(4) . 2_755 ?
O1W Eu1 O13 69.7(4) . 2_755 ?
O6 Eu1 O3 75.5(2) . 2_666 ?
O1 Eu1 O3 76.5(2) . 2_666 ?
O4 Eu1 O3 53.0(3) 2_666 2_666 ?
O7 Eu1 O3 71.8(3) . 2_666 ?
O2WA Eu1 O3 123.3(3) . 2_666 ?
O1W Eu1 O3 123.0(4) . 2_666 ?
O13 Eu1 O3 146.0(3) 2_755 2_666 ?
O6 Eu1 O14 72.2(2) . 2_755 ?
O1 Eu1 O14 68.7(2) . 2_755 ?
O4 Eu1 O14 145.3(3) 2_666 2_755 ?
O7 Eu1 O14 131.6(3) . 2_755 ?
O2WA Eu1 O14 69.9(3) . 2_755 ?
O1W Eu1 O14 100.6(4) . 2_755 ?
O13 Eu1 O14 50.7(2) 2_755 2_755 ?
O3 Eu1 O14 136.1(2) 2_666 2_755 ?
O6 Eu1 C27 101.4(3) . 2_666 ?
O1 Eu1 C27 81.9(3) . 2_666 ?
O4 Eu1 C27 27.2(3) 2_666 2_666 ?
O7 Eu1 C27 74.0(3) . 2_666 ?
O2WA Eu1 C27 103.0(4) . 2_666 ?
O1W Eu1 C27 101.0(4) . 2_666 ?
O13 Eu1 C27 158.0(3) 2_755 2_666 ?
O3 Eu1 C27 25.8(3) 2_666 2_666 ?
O14 Eu1 C27 150.5(3) 2_755 2_666 ?
O6 Eu1 C47 74.8(3) . 2_755 ?
O1 Eu1 C47 94.2(3) . 2_755 ?
O4 Eu1 C47 156.2(3) 2_666 2_755 ?
O7 Eu1 C47 108.3(3) . 2_755 ?
O2WA Eu1 C47 78.5(3) . 2_755 ?
O1W Eu1 C47 83.8(4) . 2_755 ?
O13 Eu1 C47 25.2(3) 2_755 2_755 ?
O3 Eu1 C47 150.1(3) 2_666 2_755 ?
O14 Eu1 C47 25.6(3) 2_755 2_755 ?
C27 Eu1 C47 175.1(3) 2_666 2_755 ?
O6 Eu1 C32 105.7(4) . . ?
O1 Eu1 C32 155.9(4) . . ?
O4 Eu1 C32 71.6(5) 2_666 . ?
O7 Eu1 C32 22.3(3) . . ?
O2WA Eu1 C32 113.4(4) . . ?
O1W Eu1 C32 53.2(5) . . ?
O13 Eu1 C32 84.8(4) 2_755 . ?
O3 Eu1 C32 81.7(4) 2_666 . ?
O14 Eu1 C32 135.4(4) 2_755 . ?
C27 Eu1 C32 74.0(4) 2_666 . ?
C47 Eu1 C32 109.9(4) 2_755 . ?
O5 Eu2 O12 124.3(3) . . ?
O5 Eu2 O9 77.9(3) . . ?
O12 Eu2 O9 95.9(3) . . ?
O5 Eu2 O2W 145.8(3) . . ?
O12 Eu2 O2W 73.7(3) . . ?
O9 Eu2 O2W 71.0(3) . . ?
O5 Eu2 O14 77.1(3) . 2_755 ?
O12 Eu2 O14 84.0(3) . 2_755 ?
O9 Eu2 O14 149.4(2) . 2_755 ?
O2W Eu2 O14 136.8(3) . 2_755 ?
O5 Eu2 O2 80.2(3) . . ?
O12 Eu2 O2 151.0(3) . . ?
O9 Eu2 O2 72.8(2) . . ?
O2W Eu2 O2 77.4(3) . . ?
O14 Eu2 O2 119.4(2) 2_755 . ?
O5 Eu2 O15 135.6(3) . . ?
O12 Eu2 O15 84.4(3) . . ?
O9 Eu2 O15 137.6(3) . . ?
O2W Eu2 O15 68.5(3) . . ?
O14 Eu2 O15 73.0(3) 2_755 . ?
O2 Eu2 O15 86.6(3) . . ?
O5 Eu2 O11 72.5(2) . . ?
O12 Eu2 O11 52.3(3) . . ?
O9 Eu2 O11 78.0(2) . . ?
O2W Eu2 O11 113.2(3) . . ?
O14 Eu2 O11 77.9(3) 2_755 . ?
O2 Eu2 O11 143.5(3) . . ?
O15 Eu2 O11 129.9(2) . . ?
O5 Eu2 O1 71.7(2) . . ?
O12 Eu2 O1 144.9(3) . . ?
O9 Eu2 O1 118.9(2) . . ?
O2W Eu2 O1 111.5(3) . . ?
O14 Eu2 O1 68.7(2) 2_755 . ?
O2 Eu2 O1 50.9(2) . . ?
O15 Eu2 O1 67.2(3) . . ?
O11 Eu2 O1 135.3(3) . . ?
O5 Eu2 C40 98.4(3) . . ?
O12 Eu2 C40 26.3(3) . . ?
O9 Eu2 C40 85.8(3) . . ?
O2W Eu2 C40 93.2(4) . . ?
O14 Eu2 C40 80.7(3) 2_755 . ?
O2 Eu2 C40 158.4(3) . . ?
O15 Eu2 C40 108.1(3) . . ?
O11 Eu2 C40 26.0(3) . . ?
O1 Eu2 C40 149.2(3) . . ?
O5 Eu2 C20 75.1(3) . . ?
O12 Eu2 C20 159.2(3) . . ?
O9 Eu2 C20 95.8(3) . . ?
O2W Eu2 C20 94.0(3) . . ?
O14 Eu2 C20 94.5(3) 2_755 . ?
O2 Eu2 C20 25.0(3) . . ?
O15 Eu2 C20 75.3(3) . . ?
O11 Eu2 C20 147.7(3) . . ?
O1 Eu2 C20 25.9(3) . . ?
C40 Eu2 C20 172.8(3) . . ?
O5 Eu2 Eu1 65.51(19) . . ?
O12 Eu2 Eu1 120.0(2) . . ?
O9 Eu2 Eu1 138.67(17) . . ?
O2W Eu2 Eu1 135.2(3) . . ?
O14 Eu2 Eu1 37.07(15) 2_755 . ?
O2 Eu2 Eu1 82.40(18) . . ?
O15 Eu2 Eu1 70.8(2) . . ?
O11 Eu2 Eu1 106.89(19) . . ?
O1 Eu2 Eu1 32.32(16) . . ?
C40 Eu2 Eu1 116.9(2) . . ?
C20 Eu2 Eu1 57.8(2) . . ?

loop_
_geom_bond_atom_site_label_1
_geom_bond_atom_site_label_2
_geom_bond_distance
_geom_bond_site_symmetry_2
_geom_bond_publ_flag
Br1 C23 1.921(11) . ?
Br2 C26 1.903(11) . ?
Br3 C30 1.909(11) . ?
Br4 C35 1.894(10) . ?
Br4 C33 2.281(19) 2_766 ?
Br4A C35A 1.907(10) . ?
Br5 C38 1.896(11) . ?
Br6 C42 1.904(11) . ?
Br7 C45 1.902(12) . ?
Br8 C49 1.904(9) . ?
O1 C20 1.278(13) . ?
O1 Eu1 2.393(8) . ?
O1 Eu2 2.605(7) . ?
O1W Eu1 2.505(13) . ?
O2 C20 1.245(13) . ?
O2 Eu2 2.497(7) . ?
O2WA Eu1 2.427(10) . ?
O2W Eu2 2.438(9) . ?
O3 C27 1.232(14) . ?
O3 Eu1 2.535(7) 2_666 ?
O4 C27 1.299(14) . ?
O4 Eu1 2.397(7) 2_666 ?
O5 C28 1.264(14) . ?
O5 Eu2 2.379(7) . ?
O6 C28 1.250(14) . ?
O6 Eu1 2.350(8) . ?
O7 C32A 1.258(9) . ?
O7 C32 1.258(9) . ?
O7 Eu1 2.412(8) . ?
O8 C32 1.258(9) . ?
O8A C32A 1.259(9) . ?
O9 C36 1.261(14) . ?
O9 Eu2 2.421(8) . ?
O10 C36 1.264(14) . ?
O11 C40 1.236(14) . ?
O11 Eu2 2.516(8) . ?
O12 C40 1.251(14) . ?
O12 Eu2 2.418(7) . ?
O13 C47 1.269(13) . ?
O13 Eu1 2.506(7) 2_755 ?
O14 C47 1.277(13) . ?
O14 Eu2 2.442(8) 2_755 ?
O14 Eu1 2.646(7) 2_755 ?
O15 C48 1.267(10) . ?
O15 C48A 1.269(9) . ?
O15 Eu2 2.510(8) . ?
O16 C48 1.273(9) . ?
O16A C48A 1.280(9) . ?
N1 C1 1.307(17) . ?
N1 C2 1.376(15) . ?
N1 C19 1.464(15) 2_766 ?
N2 C1 1.339(16) . ?
N2 C3 1.382(15) . ?
N2 C4 1.424(17) . ?
N3 C8 1.288(17) . ?
N3 C4 1.334(15) . ?
N4 C9 1.305(17) . ?
N4 C10 1.395(16) . ?
N4 C8 1.431(16) . ?
N5 C9 1.346(15) . ?
N5 C11 1.351(18) . ?
N5 C12 1.493(17) . ?
C1 H1A 0.9300 . ?
C2 C3 1.318(17) . ?
C2 H2A 0.9300 . ?
C3 H3A 0.9300 . ?
C4 C5 1.37(2) . ?
C5 C6 1.35(2) . ?
C5 H5A 0.9300 . ?
C6 C7 1.42(2) . ?
C6 H6A 0.9300 . ?
C7 C8 1.37(2) . ?
C7 H7A 0.9300 . ?
C9 H9A 0.9300 . ?
C10 C11 1.315(19) . ?
C10 H10A 0.9300 . ?
C11 H11A 0.9300 . ?
C12 C13 1.478(18) . ?
C12 H12A 0.9700 . ?
C12 H12B 0.9700 . ?
C13 C14 1.390(19) . ?
C13 C18 1.392(18) . ?
C14 C15 1.356(18) . ?
C14 H14A 0.9300 . ?
C15 C16 1.415(17) . ?
C15 H15A 0.9300 . ?
C16 C17 1.412(18) . ?
C16 C19 1.486(17) . ?
C17 C18 1.408(19) . ?
C17 H17A 0.9300 . ?
C18 H18A 0.9300 . ?
C19 H19A 0.9700 . ?
C19 H19B 0.9700 . ?
C20 C21 1.509(14) . ?
C20 Eu2 2.924(11) . ?
C21 C26 1.372(15) . ?
C21 C22 1.396(16) . ?
C22 C23 1.378(14) . ?
C22 H22A 0.9300 . ?
C23 C24 1.395(16) . ?
C24 C25 1.380(16) . ?
C24 C27 1.497(14) . ?
C25 C26 1.386(15) . ?
C25 H25A 0.9300 . ?
C27 Eu1 2.827(11) 2_666 ?
C28 C29 1.526(16) . ?
C29 C30 1.358(16) . ?
C29 C31 1.468(15) 2_765 ?
C30 C31 1.333(17) . ?
C31 H31A 0.9300 . ?
C32 C33 1.538(9) . ?
C32 Eu1 3.098(14) . ?
C32A C33A 1.526(9) . ?
C33 C35 1.19(3) 2_766 ?
C33 C34 1.388(10) . ?
C33A C34A 1.387(10) . ?
C33A C35A 1.78(3) 2_766 ?
C34 C35 1.398(10) . ?
C34 C35 1.87(3) 2_766 ?
C34 H34A 0.9300 . ?
C34A C35A 1.399(10) . ?
C34A H34B 0.9300 . ?
C36 C37 1.527(16) . ?
C37 C39 1.372(15) 2_665 ?
C37 C38 1.390(15) . ?
C38 C39 1.401(16) . ?
C39 H39A 0.9300 . ?
C40 C41 1.521(15) . ?
C40 Eu2 2.814(11) . ?
C41 C46 1.388(16) . ?
C41 C42 1.420(16) . ?
C42 C43 1.405(15) . ?
C43 C44 1.404(16) . ?
C43 H43A 0.9300 . ?
C44 C45 1.382(16) . ?
C44 C47 1.475(13) . ?
C45 C46 1.397(15) . ?
C46 H46A 0.9300 . ?
C47 Eu1 2.958(9) 2_755 ?
C48 C50 1.510(9) . ?
C48A C50A 1.523(9) . ?
C49 C51A 1.22(3) 2_656 ?
C49 C50A 1.396(9) . ?
C49 C50 1.402(9) . ?
C49 C51 1.44(3) 2_656 ?
C50 C51 1.400(9) . ?
C51 H51A 0.9300 . ?
C50A C51A 1.419(10) . ?
C51A H51B 0.9300 . ?

loop_
_geom_torsion_atom_site_label_1
_geom_torsion_atom_site_label_2
_geom_torsion_atom_site_label_3
_geom_torsion_atom_site_label_4
_geom_torsion
_geom_torsion_site_symmetry_1
_geom_torsion_site_symmetry_2
_geom_torsion_site_symmetry_3
_geom_torsion_site_symmetry_4
_geom_torsion_publ_flag
C2 N1 C1 N2 0.9(16) . . . . ?
C19 N1 C1 N2 179.1(11) 2_766 . . . ?
C3 N2 C1 N1 -0.2(16) . . . . ?
C4 N2 C1 N1 -174.5(13) . . . . ?
C1 N1 C2 C3 -1.2(14) . . . . ?
C19 N1 C2 C3 -179.3(11) 2_766 . . . ?
N1 C2 C3 N2 1.0(14) . . . . ?
C1 N2 C3 C2 -0.5(15) . . . . ?
C4 N2 C3 C2 173.7(13) . . . . ?
C8 N3 C4 C5 3(3) . . . . ?
C8 N3 C4 N2 -177.0(13) . . . . ?
C1 N2 C4 N3 156.8(14) . . . . ?
C3 N2 C4 N3 -16(2) . . . . ?
C1 N2 C4 C5 -23(3) . . . . ?
C3 N2 C4 C5 163.7(17) . . . . ?
N3 C4 C5 C6 0(3) . . . . ?
N2 C4 C5 C6 -180(2) . . . . ?
C4 C5 C6 C7 -1(4) . . . . ?
C5 C6 C7 C8 -1(3) . . . . ?
C4 N3 C8 C7 -5(2) . . . . ?
C4 N3 C8 N4 -179.4(12) . . . . ?
C6 C7 C8 N3 4(3) . . . . ?
C6 C7 C8 N4 178.1(16) . . . . ?
C9 N4 C8 N3 12(2) . . . . ?
C10 N4 C8 N3 -168.0(12) . . . . ?
C9 N4 C8 C7 -162.8(15) . . . . ?
C10 N4 C8 C7 18(2) . . . . ?
C10 N4 C9 N5 0.2(14) . . . . ?
C8 N4 C9 N5 -179.4(11) . . . . ?
C11 N5 C9 N4 1.6(15) . . . . ?
C12 N5 C9 N4 179.9(11) . . . . ?
C9 N4 C10 C11 -2.0(15) . . . . ?
C8 N4 C10 C11 177.7(12) . . . . ?
N4 C10 C11 N5 2.9(15) . . . . ?
C9 N5 C11 C10 -2.9(15) . . . . ?
C12 N5 C11 C10 178.9(12) . . . . ?
C9 N5 C12 C13 -77.8(16) . . . . ?
C11 N5 C12 C13 100.2(16) . . . . ?
N5 C12 C13 C14 -46.3(16) . . . . ?
N5 C12 C13 C18 134.3(12) . . . . ?
C18 C13 C14 C15 0.4(17) . . . . ?
C12 C13 C14 C15 -179.1(11) . . . . ?
C13 C14 C15 C16 -0.3(18) . . . . ?
C14 C15 C16 C17 -0.3(16) . . . . ?
C14 C15 C16 C19 179.8(11) . . . . ?
C15 C16 C17 C18 0.9(16) . . . . ?
C19 C16 C17 C18 -179.3(10) . . . . ?
C14 C13 C18 C17 0.2(17) . . . . ?
C12 C13 C18 C17 179.8(11) . . . . ?
C16 C17 C18 C13 -0.8(17) . . . . ?
C17 C16 C19 N1 -81.7(13) . . . 2_766 ?
C15 C16 C19 N1 98.1(12) . . . 2_766 ?
Eu2 O2 C20 O1 2.5(12) . . . . ?
Eu2 O2 C20 C21 -174.9(9) . . . . ?
Eu1 O1 C20 O2 148.6(11) . . . . ?
Eu2 O1 C20 O2 -2.4(11) . . . . ?
Eu1 O1 C20 C21 -34(2) . . . . ?
Eu2 O1 C20 C21 175.1(9) . . . . ?
Eu1 O1 C20 Eu2 151.0(16) . . . . ?
O2 C20 C21 C26 -58.5(15) . . . . ?
O1 C20 C21 C26 124.0(12) . . . . ?
O2 C20 C21 C22 118.2(12) . . . . ?
O1 C20 C21 C22 -59.3(14) . . . . ?
C26 C21 C22 C23 -1.1(16) . . . . ?
C20 C21 C22 C23 -177.9(9) . . . . ?
C21 C22 C23 C24 -1.3(16) . . . . ?
C21 C22 C23 Br1 179.9(8) . . . . ?
C22 C23 C24 C25 2.9(16) . . . . ?
Br1 C23 C24 C25 -178.4(8) . . . . ?
C22 C23 C24 C27 -176.5(10) . . . . ?
Br1 C23 C24 C27 2.1(16) . . . . ?
C23 C24 C25 C26 -2.2(16) . . . . ?
C27 C24 C25 C26 177.3(10) . . . . ?
C22 C21 C26 C25 1.8(16) . . . . ?
C20 C21 C26 C25 178.5(10) . . . . ?
C22 C21 C26 Br2 177.2(8) . . . . ?
C20 C21 C26 Br2 -6.2(15) . . . . ?
C24 C25 C26 C21 -0.1(17) . . . . ?
C24 C25 C26 Br2 -175.7(9) . . . . ?
Eu1 O3 C27 O4 5.0(10) 2_666 . . . ?
Eu1 O3 C27 C24 -178.3(9) 2_666 . . . ?
Eu1 O4 C27 O3 -5.3(11) 2_666 . . . ?
Eu1 O4 C27 C24 177.8(8) 2_666 . . . ?
C25 C24 C27 O3 177.4(10) . . . . ?
C23 C24 C27 O3 -3.2(17) . . . . ?
C25 C24 C27 O4 -5.7(14) . . . . ?
C23 C24 C27 O4 173.7(10) . . . . ?
Eu1 O6 C28 O5 1.7(18) . . . . ?
Eu1 O6 C28 C29 -171.4(7) . . . . ?
Eu2 O5 C28 O6 -24.2(18) . . . . ?
Eu2 O5 C28 C29 148.9(8) . . . . ?
O6 C28 C29 C30 -72.1(15) . . . . ?
O5 C28 C29 C30 113.8(13) . . . . ?
O6 C28 C29 C31 105.0(12) . . . 2_765 ?
O5 C28 C29 C31 -69.1(14) . . . 2_765 ?
C31 C29 C30 C31 -1(2) 2_765 . . . ?
C28 C29 C30 C31 176.5(12) . . . . ?
C31 C29 C30 Br3 178.0(8) 2_765 . . . ?
C28 C29 C30 Br3 -4.9(17) . . . . ?
C29 C30 C31 C29 1(2) . . . 2_765 ?
Br3 C30 C31 C29 -178.0(8) . . . 2_765 ?
Eu1 O7 C32 O8 66(3) . . . . ?
Eu1 O7 C32 C33 -148.7(13) . . . . ?
Eu1 O7 C32A O8A 46(4) . . . . ?
Eu1 O7 C32A C33A -142.6(13) . . . . ?
O8 C32 C33 C35 -83(6) . . . 2_766 ?
O7 C32 C33 C35 125(6) . . . 2_766 ?
Eu1 C32 C33 C35 82(6) . . . 2_766 ?
O8 C32 C33 C34 107(3) . . . . ?
O7 C32 C33 C34 -45(3) . . . . ?
Eu1 C32 C33 C34 -89(3) . . . . ?
O8 C32 C33 Br4 -78.4(18) . . . 2_766 ?
O7 C32 C33 Br4 129.3(16) . . . 2_766 ?
Eu1 C32 C33 Br4 86(2) . . . 2_766 ?
O7 C32A C33A C34A -75(3) . . . . ?
O8A C32A C33A C34A 98(3) . . . . ?
O7 C32A C33A C35A 113(2) . . . 2_766 ?
O8A C32A C33A C35A -74(2) . . . 2_766 ?
C35 C33 C34 C35 3(4) 2_766 . . . ?
C32 C33 C34 C35 178(2) . . . . ?
Br4 C33 C34 C35 8(6) 2_766 . . . ?
C32 C33 C34 C35 175(3) . . . 2_766 ?
Br4 C33 C34 C35 6(3) 2_766 . . 2_766 ?
C32A C33A C34A C35A -173(3) . . . . ?
C35A C33A C34A C35A -4(6) 2_766 . . . ?
C33 C34 C35 C33 -5(9) . . . 2_766 ?
C35 C34 C35 C33 -4(6) 2_766 . . 2_766 ?
C33 C34 C35 C34 -2(3) . . . 2_766 ?
C35 C34 C35 C34 -0.003(3) 2_766 . . 2_766 ?
C33 C34 C35 Br4 176(2) . . . . ?
C35 C34 C35 Br4 178(3) 2_766 . . . ?
C33 Br4 C35 C34 179(4) 2_766 . . . ?
C33 Br4 C35 C34 -4(2) 2_766 . . 2_766 ?
C33A C34A C35A C33A 3(4) . . . 2_766 ?
C33A C34A C35A Br4A 176(2) . . . . ?
Eu2 O9 C36 O10 -47.9(16) . . . . ?
Eu2 O9 C36 C37 132.8(8) . . . . ?
O9 C36 C37 C39 -32.0(13) . . . 2_665 ?
O10 C36 C37 C39 148.6(10) . . . 2_665 ?
O9 C36 C37 C38 151.2(10) . . . . ?
O10 C36 C37 C38 -28.1(15) . . . . ?
C39 C37 C38 C39 -0.9(16) 2_665 . . . ?
C36 C37 C38 C39 175.9(10) . . . . ?
C39 C37 C38 Br5 178.7(8) 2_665 . . . ?
C36 C37 C38 Br5 -4.5(15) . . . . ?
C37 C38 C39 C37 0.9(17) . . . 2_665 ?
Br5 C38 C39 C37 -178.7(8) . . . 2_665 ?
Eu2 O11 C40 O12 -3.3(13) . . . . ?
Eu2 O11 C40 C41 179.7(10) . . . . ?
Eu2 O12 C40 O11 3.4(13) . . . . ?
Eu2 O12 C40 C41 -179.4(9) . . . . ?
O11 C40 C41 C46 -167.4(11) . . . . ?
O12 C40 C41 C46 15.4(16) . . . . ?
O11 C40 C41 C42 10.8(19) . . . . ?
O12 C40 C41 C42 -166.4(11) . . . . ?
C46 C41 C42 C43 -5.1(17) . . . . ?
C40 C41 C42 C43 176.7(11) . . . . ?
C46 C41 C42 Br6 177.7(8) . . . . ?
C40 C41 C42 Br6 -0.5(17) . . . . ?
C41 C42 C43 C44 4.1(17) . . . . ?
Br6 C42 C43 C44 -178.5(9) . . . . ?
C42 C43 C44 C45 -0.9(17) . . . . ?
C42 C43 C44 C47 178.7(10) . . . . ?
C43 C44 C45 C46 -1.1(18) . . . . ?
C47 C44 C45 C46 179.4(11) . . . . ?
C43 C44 C45 Br7 -179.1(8) . . . . ?
C47 C44 C45 Br7 1.4(17) . . . . ?
C42 C41 C46 C45 3.1(17) . . . . ?
C40 C41 C46 C45 -178.5(11) . . . . ?
C44 C45 C46 C41 -0.1(18) . . . . ?
Br7 C45 C46 C41 178.0(9) . . . . ?
Eu1 O13 C47 O14 -4.9(12) 2_755 . . . ?
Eu1 O13 C47 C44 176.3(9) 2_755 . . . ?
Eu2 O14 C47 O13 -143.3(12) 2_755 . . . ?
Eu1 O14 C47 O13 4.6(11) 2_755 . . . ?
Eu2 O14 C47 C44 36(2) 2_755 . . . ?
Eu1 O14 C47 C44 -176.5(9) 2_755 . . . ?
Eu2 O14 C47 Eu1 -147.9(17) 2_755 . . 2_755 ?
C45 C44 C47 O13 52.3(17) . . . . ?
C43 C44 C47 O13 -127.2(12) . . . . ?
C45 C44 C47 O14 -126.5(12) . . . . ?
C43 C44 C47 O14 54.0(15) . . . . ?
Eu2 O15 C48 O16 -12(5) . . . . ?
Eu2 O15 C48 C50 -168.3(12) . . . . ?
Eu2 O15 C48A O16A 3(7) . . . . ?
Eu2 O15 C48A C50A -161.3(14) . . . . ?
C51 C49 C50 C51 2(7) 2_656 . . . ?
Br8 C49 C50 C51 177(3) . . . . ?
C51 C49 C50 C48 -178(4) 2_656 . . . ?
Br8 C49 C50 C48 -3(4) . . . . ?
O15 C48 C50 C51 120(4) . . . . ?
O16 C48 C50 C51 -38(5) . . . . ?
O15 C48 C50 C49 -60(4) . . . . ?
O16 C48 C50 C49 142(4) . . . . ?
C49 C50 C51 C49 -2(7) . . . 2_656 ?
C48 C50 C51 C49 178(3) . . . 2_656 ?
C51A C49 C50A C51A -4(6) 2_656 . . . ?
Br8 C49 C50A C51A 177(3) . . . . ?
C51A C49 C50A C48A -149(4) 2_656 . . . ?
Br8 C49 C50A C48A 32(4) . . . . ?
O15 C48A C50A C49 -61(4) . . . . ?
O16A C48A C50A C49 131(3) . . . . ?
O15 C48A C50A C51A 154(4) . . . . ?
O16A C48A C50A C51A -13(5) . . . . ?
C49 C50A C51A C49 5(7) . . . 2_656 ?
C48A C50A C51A C49 152(5) . . . 2_656 ?
